data_4073195
loop_
_publ_author_name
'Reade, Steven P.'
'Nama, Devendrababu'
'Mahon, Mary F.'
'Pregosin, Paul S.'
'Whittlesey, Michael K.'

_publ_section_title
;
 Synthesis and Reactivity of Ru(PPh3)3(CO)HF and the N-Heterocyclic
 Carbene Derivatives Ru(NHC)(PPh3)2(CO)HF
;
_journal_issue 14
_journal_name_full Organometallics
_journal_page_first 3484
_journal_paper_doi 10.1021/om070164p
_journal_volume 26
_journal_year 2007
_chemical_formula_sum 'C52 H55 F N2 O P2 Ru'
_chemical_formula_weight 905.99
_chemical_name_systematic
;
 ?
;
_space_group_IT_number 14
_symmetry_cell_setting monoclinic
_symmetry_space_group_name_Hall '-P 2yn'
_symmetry_space_group_name_H-M 'P 1 21/n 1'
_atom_sites_solution_hydrogens geom
_atom_sites_solution_primary direct
_atom_sites_solution_secondary difmap
_audit_creation_method SHELXL-97
_cell_angle_alpha 90.00
_cell_angle_beta 92.4360(10)
_cell_angle_gamma 90.00
_cell_formula_units_Z 4
_cell_length_a 9.15700(10)
_cell_length_b 23.8970(4)
_cell_length_c 20.5620(3)
_cell_measurement_reflns_used 32453
_cell_measurement_temperature 150(2)
_cell_measurement_theta_max 27.485
_cell_measurement_theta_min 2.910
_cell_volume 4495.41(11)
_computing_cell_refinement 'HKL Scalepack (Otwinowski & Minor 1997)'
_computing_data_reduction 'Denzo & Scalepack (Otwinowski & Minor, 1997)'
_computing_molecular_graphics 'ORTEX (P.McArdle, 1995)'
_computing_publication_material 'SHELXL-97/2 (Sheldrick,1997)'
_computing_structure_refinement 'SHELXL-97 (Sheldrick, 1997)'
_computing_structure_solution 'SHELXS-97 (Sheldrick, 1990)'
_diffrn_ambient_temperature 150(2)
_diffrn_measured_fraction_theta_full 0.977
_diffrn_measured_fraction_theta_max 0.977
_diffrn_measurement_device_type KappaCCD
_diffrn_measurement_method KappaCCD
_diffrn_radiation_monochromator graphite
_diffrn_radiation_source 'fine-focus sealed tube'
_diffrn_radiation_type MoK\a
_diffrn_radiation_wavelength 0.71073
_diffrn_reflns_av_R_equivalents 0.0753
_diffrn_reflns_av_sigmaI/netI 0.0702
_diffrn_reflns_limit_h_max 10
_diffrn_reflns_limit_h_min -10
_diffrn_reflns_limit_k_max 28
_diffrn_reflns_limit_k_min -25
_diffrn_reflns_limit_l_max 24
_diffrn_reflns_limit_l_min -24
_diffrn_reflns_number 35757
_diffrn_reflns_theta_full 25.03
_diffrn_reflns_theta_max 25.03
_diffrn_reflns_theta_min 3.79
_exptl_absorpt_coefficient_mu 0.464
_exptl_absorpt_correction_T_max 0.96
_exptl_absorpt_correction_T_min 0.91
_exptl_absorpt_correction_type multi-scan
_exptl_absorpt_process_details
;
 ?
;
_exptl_crystal_colour Colourless
_exptl_crystal_density_diffrn 1.339
_exptl_crystal_density_method 'not measured'
_exptl_crystal_description Block
_exptl_crystal_F_000 1888
_exptl_crystal_size_max 0.15
_exptl_crystal_size_mid 0.10
_exptl_crystal_size_min 0.05
_refine_diff_density_max 0.621
_refine_diff_density_min -0.990
_refine_diff_density_rms 0.060
_refine_ls_extinction_coef 0.0015(3)
_refine_ls_extinction_expression Fc^*^=kFc[1+0.001xFc^2^\l^3^/sin(2\q)]^-1/4^
_refine_ls_extinction_method SHELXL
_refine_ls_goodness_of_fit_ref 1.022
_refine_ls_hydrogen_treatment mixed
_refine_ls_matrix_type full
_refine_ls_number_parameters 549
_refine_ls_number_reflns 7755
_refine_ls_number_restraints 9
_refine_ls_restrained_S_all 1.030
_refine_ls_R_factor_all 0.0600
_refine_ls_R_factor_gt 0.0404
_refine_ls_shift/su_max 0.001
_refine_ls_shift/su_mean 0.000
_refine_ls_structure_factor_coef Fsqd
_refine_ls_weighting_details 'calc w=1/[\s^2^(Fo^2^)+(0.0175P)^2^+5.0813P] where P=(Fo^2^+2Fc^2^)/3'
_refine_ls_weighting_scheme calc
_refine_ls_wR_factor_gt 0.0792
_refine_ls_wR_factor_ref 0.0869
_reflns_number_gt 6130
_reflns_number_total 7755
_reflns_threshold_expression >2sigma(I)
_cod_data_source_file om070164p-file003.cif
_cod_data_source_block c:\x-ray\kappa\k07mkw1a\maxus3\k07mkw1a
_cod_depositor_comments
;
The following automatic conversions were performed:

'_symmetry_cell_setting' value 'Monoclinic' changed to 'monoclinic'
according to /home/saulius/struct/CIF-dictionaries/cif_core.dic
dictionary named 'cif_core.dic' version 2.4.1 from
2010-06-29.

'_exptl_absorpt_correction_type' value 'Multi-Scan'
changed to 'multi-scan' according to
/home/saulius/struct/CIF-dictionaries/cif_core.dic dictionary named
'cif_core.dic' version 2.4.1 from 2010-06-29.

Automatic conversion script
Id: cif_fix_values 1715 2011-07-08 13:25:40Z adriana 
;
_cod_original_sg_symbol_H-M P21/n
_cod_database_code 4073195

loop_
_symmetry_equiv_pos_as_xyz
'x, y, z'
'-x+1/2, y+1/2, -z+1/2'
'-x, -y, -z'
'x-1/2, -y-1/2, z-1/2'

loop_
_atom_site_label
_atom_site_type_symbol
_atom_site_fract_x
_atom_site_fract_y
_atom_site_fract_z
_atom_site_U_iso_or_equiv
_atom_site_adp_type
_atom_site_occupancy
_atom_site_symmetry_multiplicity
_atom_site_calc_flag
_atom_site_refinement_flags
_atom_site_disorder_assembly
_atom_site_disorder_group
Ru1 Ru 0.09456(2) 0.256427(10) -0.134508(12) 0.03001(10) Uani 1 1 d D . .
P2 P 0.05757(8) 0.35004(3) -0.10371(4) 0.02767(19) Uani 1 1 d . A .
P3 P 0.05261(8) 0.16521(3) -0.17365(3) 0.02700(18) Uani 1 1 d . A .
C1A C 0.068(3) 0.272(2) -0.2264(6) 0.030(9) Uiso 0.22 1 d PD A 2
C1 C 0.0856(13) 0.2385(5) -0.0472(3) 0.032(2) Uani 0.78 1 d PD A 1
O1 O 0.0787(3) 0.22798(13) 0.00934(12) 0.0418(7) Uani 0.78 1 d PD A 1
O1A O 0.0561(13) 0.2797(6) -0.2842(4) 0.060(3) Uiso 0.22 1 d PD A 2
N1 N 0.4339(2) 0.22636(10) -0.10057(11) 0.0278(5) Uani 1 1 d . . .
N2 N 0.4197(2) 0.28778(10) -0.17654(11) 0.0273(5) Uani 1 1 d . . .
F1A F 0.113(2) 0.2418(11) -0.0456(6) 0.034(6) Uiso 0.22 1 d PD A 2
C2 C 0.3336(3) 0.25691(12) -0.13715(13) 0.0266(6) Uani 1 1 d D A .
C3 C 0.5755(3) 0.23820(13) -0.11707(15) 0.0333(7) Uani 1 1 d . A .
H3 H 0.6625 0.2222 -0.0984 0.040 Uiso 1 1 calc R . .
C4 C 0.5663(3) 0.27647(14) -0.16429(15) 0.0340(7) Uani 1 1 d . A .
H4 H 0.6458 0.2929 -0.1856 0.041 Uiso 1 1 calc R . .
C5 C 0.4015(3) 0.18433(13) -0.05092(13) 0.0316(7) Uani 1 1 d . A .
H5 H 0.2946 0.1758 -0.0552 0.038 Uiso 1 1 calc R . .
C6 C 0.4839(3) 0.13014(13) -0.06185(15) 0.0338(7) Uani 1 1 d . . .
H6A H 0.4632 0.1168 -0.1069 0.041 Uiso 1 1 calc R A .
H6B H 0.5904 0.1369 -0.0561 0.041 Uiso 1 1 calc R . .
C7 C 0.4377(4) 0.08599(15) -0.01389(16) 0.0425(8) Uani 1 1 d . A .
H7A H 0.4906 0.0507 -0.0217 0.051 Uiso 1 1 calc R . .
H7B H 0.3317 0.0786 -0.0204 0.051 Uiso 1 1 calc R . .
C8 C 0.4706(5) 0.10552(17) 0.05586(16) 0.0548(10) Uani 1 1 d . . .
H8A H 0.4363 0.0770 0.0867 0.066 Uiso 1 1 calc R A .
H8B H 0.5775 0.1099 0.0635 0.066 Uiso 1 1 calc R . .
C9 C 0.3948(5) 0.16115(17) 0.06799(16) 0.0576(11) Uani 1 1 d . A .
H9A H 0.4235 0.1747 0.1122 0.069 Uiso 1 1 calc R . .
H9B H 0.2877 0.1554 0.0660 0.069 Uiso 1 1 calc R . .
C10 C 0.4344(4) 0.20564(15) 0.01789(14) 0.0432(8) Uani 1 1 d . . .
H10A H 0.3776 0.2401 0.0252 0.052 Uiso 1 1 calc R A .
H10B H 0.5396 0.2149 0.0234 0.052 Uiso 1 1 calc R . .
C11 C 0.3701(3) 0.32811(13) -0.22712(14) 0.0326(7) Uani 1 1 d . A .
H11 H 0.2653 0.3369 -0.2200 0.039 Uiso 1 1 calc R . .
C12 C 0.4555(3) 0.38250(14) -0.22122(16) 0.0381(8) Uani 1 1 d . . .
H12A H 0.5592 0.3758 -0.2306 0.046 Uiso 1 1 calc R A .
H12B H 0.4515 0.3972 -0.1763 0.046 Uiso 1 1 calc R . .
C13 C 0.3893(4) 0.42490(16) -0.26937(18) 0.0498(9) Uani 1 1 d . A .
H13A H 0.2871 0.4329 -0.2585 0.060 Uiso 1 1 calc R . .
H13B H 0.4452 0.4603 -0.2661 0.060 Uiso 1 1 calc R . .
C14 C 0.3924(5) 0.40260(18) -0.33816(19) 0.0614(11) Uani 1 1 d . . .
H14A H 0.4951 0.3988 -0.3506 0.074 Uiso 1 1 calc R A .
H14B H 0.3434 0.4296 -0.3683 0.074 Uiso 1 1 calc R . .
C15 C 0.3170(5) 0.34628(19) -0.34493(18) 0.0639(12) Uani 1 1 d . A .
H15A H 0.3295 0.3316 -0.3894 0.077 Uiso 1 1 calc R . .
H15B H 0.2110 0.3512 -0.3390 0.077 Uiso 1 1 calc R . .
C16 C 0.3784(4) 0.30362(16) -0.29494(15) 0.0471(9) Uani 1 1 d . . .
H16A H 0.3211 0.2685 -0.2981 0.056 Uiso 1 1 calc R A .
H16B H 0.4813 0.2948 -0.3040 0.056 Uiso 1 1 calc R . .
C17 C 0.2178(3) 0.39565(13) -0.09019(14) 0.0317(7) Uani 1 1 d . . .
C18 C 0.2266(3) 0.45009(15) -0.11357(17) 0.0425(8) Uani 1 1 d . A .
H18 H 0.1468 0.4655 -0.1386 0.051 Uiso 1 1 calc R . .
C19 C 0.3514(4) 0.48206(16) -0.1006(2) 0.0525(10) Uani 1 1 d . . .
H19 H 0.3562 0.5192 -0.1167 0.063 Uiso 1 1 calc R A .
C20 C 0.4681(4) 0.46014(18) -0.06448(18) 0.0527(10) Uani 1 1 d . A .
H20 H 0.5533 0.4821 -0.0559 0.063 Uiso 1 1 calc R . .
C21 C 0.4607(3) 0.40611(18) -0.04075(16) 0.0456(9) Uani 1 1 d . . .
H21 H 0.5407 0.3910 -0.0156 0.055 Uiso 1 1 calc R A .
C22 C 0.3368(3) 0.37407(15) -0.05361(14) 0.0357(7) Uani 1 1 d . A .
H22 H 0.3326 0.3369 -0.0373 0.043 Uiso 1 1 calc R . .
C23 C -0.0622(3) 0.39271(13) -0.15766(14) 0.0300(7) Uani 1 1 d . . .
C24 C -0.0700(4) 0.38084(17) -0.22395(15) 0.0467(9) Uani 1 1 d . A .
H24 H -0.0169 0.3501 -0.2404 0.056 Uiso 1 1 calc R . .
C25 C -0.1550(4) 0.41378(19) -0.26587(18) 0.0562(11) Uani 1 1 d . . .
H25 H -0.1606 0.4054 -0.3111 0.067 Uiso 1 1 calc R A .
C26 C -0.2316(4) 0.45849(17) -0.24272(17) 0.0478(9) Uani 1 1 d . A .
H26 H -0.2880 0.4814 -0.2720 0.057 Uiso 1 1 calc R . .
C27 C -0.2267(4) 0.47023(16) -0.17705(18) 0.0467(9) Uani 1 1 d . . .
H27 H -0.2801 0.5010 -0.1609 0.056 Uiso 1 1 calc R A .
C28 C -0.1427(4) 0.43665(15) -0.13445(16) 0.0422(8) Uani 1 1 d . A .
H28 H -0.1410 0.4441 -0.0890 0.051 Uiso 1 1 calc R . .
C29 C -0.0323(3) 0.35774(14) -0.02620(14) 0.0318(7) Uani 1 1 d . . .
C30 C 0.0072(4) 0.39820(15) 0.01960(15) 0.0395(8) Uani 1 1 d . A .
H30 H 0.0860 0.4228 0.0117 0.047 Uiso 1 1 calc R . .
C31 C -0.0672(4) 0.40325(17) 0.07725(16) 0.0487(9) Uani 1 1 d . . .
H31 H -0.0381 0.4309 0.1084 0.058 Uiso 1 1 calc R A .
C32 C -0.1819(4) 0.36847(18) 0.08897(16) 0.0503(10) Uani 1 1 d . A .
H32 H -0.2320 0.3719 0.1283 0.060 Uiso 1 1 calc R . .
C33 C -0.2241(4) 0.32909(19) 0.04433(17) 0.0547(10) Uani 1 1 d . . .
H33 H -0.3045 0.3053 0.0523 0.066 Uiso 1 1 calc R A .
C34 C -0.1502(4) 0.32352(17) -0.01301(16) 0.0477(9) Uani 1 1 d . A .
H34 H -0.1808 0.2958 -0.0438 0.057 Uiso 1 1 calc R . .
C35 C -0.0520(3) 0.16340(14) -0.25193(13) 0.0300(7) Uani 1 1 d . . .
C36 C -0.1555(4) 0.20476(18) -0.26629(16) 0.0501(10) Uani 1 1 d . A .
H36 H -0.1724 0.2332 -0.2352 0.060 Uiso 1 1 calc R . .
C37 C -0.2341(4) 0.2050(2) -0.32541(17) 0.0583(11) Uani 1 1 d . . .
H37 H -0.3043 0.2336 -0.3345 0.070 Uiso 1 1 calc R A .
C38 C -0.2105(4) 0.16381(18) -0.37129(16) 0.0475(9) Uani 1 1 d . A .
H38 H -0.2652 0.1636 -0.4116 0.057 Uiso 1 1 calc R . .
C39 C -0.1070(4) 0.12315(16) -0.35791(16) 0.0472(9) Uani 1 1 d . . .
H39 H -0.0895 0.0952 -0.3894 0.057 Uiso 1 1 calc R A .
C40 C -0.0280(4) 0.12267(15) -0.29865(15) 0.0401(8) Uani 1 1 d . A .
H40 H 0.0429 0.0943 -0.2900 0.048 Uiso 1 1 calc R . .
C41 C -0.0478(3) 0.11723(13) -0.12289(14) 0.0296(7) Uani 1 1 d . . .
C42 C -0.1653(3) 0.08534(15) -0.14577(15) 0.0411(8) Uani 1 1 d . A .
H42 H -0.2005 0.0898 -0.1896 0.049 Uiso 1 1 calc R . .
C43 C -0.2326(4) 0.04719(16) -0.10630(17) 0.0493(9) Uani 1 1 d . . .
H43 H -0.3135 0.0260 -0.1231 0.059 Uiso 1 1 calc R A .
C44 C -0.1834(4) 0.03981(17) -0.04301(19) 0.0507(9) Uani 1 1 d . A .
H44 H -0.2299 0.0137 -0.0158 0.061 Uiso 1 1 calc R . .
C45 C -0.0670(4) 0.0703(2) -0.01943(19) 0.0648(12) Uani 1 1 d . . .
H45 H -0.0314 0.0651 0.0242 0.078 Uiso 1 1 calc R A .
C46 C -0.0004(4) 0.10888(18) -0.05868(17) 0.0547(11) Uani 1 1 d . A .
H46 H 0.0797 0.1301 -0.0412 0.066 Uiso 1 1 calc R . .
C47 C 0.2120(3) 0.12267(14) -0.19317(14) 0.0312(7) Uani 1 1 d . . .
C48 C 0.3184(3) 0.14928(15) -0.22907(14) 0.0370(8) Uani 1 1 d . A .
H48 H 0.3063 0.1876 -0.2405 0.044 Uiso 1 1 calc R . .
C49 C 0.4410(3) 0.12075(18) -0.24818(16) 0.0452(9) Uani 1 1 d . . .
H49 H 0.5128 0.1394 -0.2722 0.054 Uiso 1 1 calc R A .
C50 C 0.4581(4) 0.06532(19) -0.23211(18) 0.0522(11) Uani 1 1 d . A .
H50 H 0.5415 0.0455 -0.2456 0.063 Uiso 1 1 calc R . .
C51 C 0.3561(4) 0.03819(16) -0.19683(18) 0.0495(10) Uani 1 1 d . . .
H51 H 0.3698 -0.0001 -0.1856 0.059 Uiso 1 1 calc R A .
C52 C 0.2313(3) 0.06679(15) -0.17724(17) 0.0416(8) Uani 1 1 d . A .
H52 H 0.1602 0.0478 -0.1531 0.050 Uiso 1 1 calc R . .
F1 F 0.0957(5) 0.2730(3) -0.23089(12) 0.0290(10) Uani 0.78 1 d PD A 1
H1 H -0.0787(11) 0.2598(12) -0.1378(13) 0.031(8) Uiso 1 1 d D A .

loop_
_atom_site_aniso_label
_atom_site_aniso_U_11
_atom_site_aniso_U_22
_atom_site_aniso_U_33
_atom_site_aniso_U_23
_atom_site_aniso_U_13
_atom_site_aniso_U_12
Ru1 0.02464(13) 0.02472(17) 0.04074(16) -0.00458(11) 0.00238(9) -0.00060(10)
P2 0.0271(4) 0.0258(5) 0.0301(4) -0.0025(3) 0.0010(3) -0.0001(3)
P3 0.0263(4) 0.0267(5) 0.0282(4) -0.0035(3) 0.0026(3) -0.0016(3)
C1 0.027(4) 0.026(4) 0.042(4) -0.013(2) -0.001(2) 0.004(3)
O1 0.0555(18) 0.045(2) 0.0257(15) 0.0059(13) 0.0099(13) 0.0117(14)
N1 0.0259(12) 0.0261(15) 0.0312(13) 0.0005(11) -0.0006(10) -0.0010(10)
N2 0.0261(12) 0.0240(15) 0.0316(13) -0.0002(11) 0.0002(10) 0.0012(10)
C2 0.0301(14) 0.0208(17) 0.0288(15) -0.0049(12) 0.0004(12) 0.0005(12)
C3 0.0255(14) 0.031(2) 0.0436(18) 0.0028(14) -0.0015(12) -0.0005(13)
C4 0.0251(14) 0.034(2) 0.0427(18) 0.0027(15) 0.0042(13) 0.0007(13)
C5 0.0383(16) 0.0274(19) 0.0291(15) 0.0014(13) -0.0007(13) -0.0036(13)
C6 0.0381(16) 0.0284(19) 0.0343(16) 0.0012(13) -0.0044(13) -0.0024(14)
C7 0.0513(19) 0.030(2) 0.0458(19) 0.0049(15) 0.0002(15) -0.0006(16)
C8 0.083(3) 0.043(3) 0.0387(19) 0.0134(17) 0.0017(18) 0.001(2)
C9 0.095(3) 0.050(3) 0.0289(18) 0.0035(16) 0.0081(18) 0.002(2)
C10 0.062(2) 0.036(2) 0.0319(17) -0.0025(15) 0.0015(15) -0.0005(17)
C11 0.0341(16) 0.0285(19) 0.0351(16) 0.0067(14) -0.0012(13) 0.0023(13)
C12 0.0377(17) 0.031(2) 0.0450(18) 0.0078(15) 0.0018(14) -0.0010(14)
C13 0.050(2) 0.041(2) 0.058(2) 0.0218(18) -0.0011(17) -0.0005(17)
C14 0.068(2) 0.059(3) 0.057(2) 0.032(2) 0.0018(19) 0.008(2)
C15 0.084(3) 0.069(3) 0.038(2) 0.012(2) -0.0089(19) 0.002(2)
C16 0.059(2) 0.048(2) 0.0346(18) 0.0051(16) -0.0008(16) 0.0000(18)
C17 0.0308(15) 0.031(2) 0.0337(16) -0.0096(14) 0.0013(13) -0.0008(13)
C18 0.0360(17) 0.029(2) 0.063(2) -0.0054(17) 0.0060(15) -0.0004(14)
C19 0.044(2) 0.034(2) 0.080(3) -0.0111(19) 0.0132(19) -0.0077(16)
C20 0.042(2) 0.053(3) 0.063(2) -0.026(2) 0.0105(17) -0.0165(18)
C21 0.0322(17) 0.066(3) 0.0387(18) -0.0177(18) -0.0010(14) -0.0021(17)
C22 0.0351(16) 0.040(2) 0.0317(16) -0.0066(14) 0.0031(13) -0.0017(14)
C23 0.0278(15) 0.0287(19) 0.0336(16) 0.0032(13) 0.0012(12) -0.0005(13)
C24 0.0426(18) 0.063(3) 0.0344(18) 0.0018(17) 0.0019(15) 0.0107(17)
C25 0.052(2) 0.079(3) 0.0375(19) 0.0079(19) 0.0004(16) 0.009(2)
C26 0.0391(18) 0.055(3) 0.049(2) 0.0249(18) -0.0058(16) -0.0049(17)
C27 0.0403(18) 0.035(2) 0.065(2) 0.0075(18) 0.0037(16) 0.0094(16)
C28 0.0460(19) 0.041(2) 0.0395(18) 0.0003(15) 0.0006(15) 0.0123(16)
C29 0.0313(15) 0.035(2) 0.0291(15) 0.0024(13) -0.0011(12) 0.0054(13)
C30 0.0414(17) 0.038(2) 0.0394(18) -0.0045(15) 0.0039(14) 0.0025(15)
C31 0.054(2) 0.058(3) 0.0341(18) -0.0120(17) 0.0030(16) 0.0117(19)
C32 0.0452(19) 0.075(3) 0.0316(18) 0.0008(18) 0.0074(15) 0.0133(19)
C33 0.0431(19) 0.078(3) 0.044(2) -0.001(2) 0.0134(16) -0.0112(19)
C34 0.0444(19) 0.061(3) 0.0375(18) -0.0073(17) 0.0034(15) -0.0126(18)
C35 0.0260(14) 0.037(2) 0.0274(15) -0.0017(13) 0.0025(11) -0.0057(13)
C36 0.0415(19) 0.071(3) 0.0372(18) -0.0111(18) -0.0011(15) 0.0139(18)
C37 0.045(2) 0.082(3) 0.047(2) 0.001(2) -0.0088(17) 0.018(2)
C38 0.0454(19) 0.067(3) 0.0298(17) 0.0009(17) -0.0060(15) -0.0104(19)
C39 0.061(2) 0.046(2) 0.0338(18) -0.0089(16) -0.0023(16) -0.0121(19)
C40 0.0486(19) 0.036(2) 0.0351(17) -0.0037(15) -0.0025(14) -0.0039(16)
C41 0.0289(15) 0.0270(18) 0.0329(16) -0.0016(13) 0.0028(12) -0.0006(12)
C42 0.0458(19) 0.045(2) 0.0331(17) -0.0067(15) 0.0059(14) -0.0145(16)
C43 0.053(2) 0.044(2) 0.051(2) -0.0072(17) 0.0124(17) -0.0185(17)
C44 0.046(2) 0.045(2) 0.062(2) 0.0176(18) 0.0142(17) -0.0018(17)
C45 0.057(2) 0.092(4) 0.045(2) 0.026(2) -0.0074(18) -0.021(2)
C46 0.048(2) 0.074(3) 0.042(2) 0.0068(19) -0.0062(16) -0.026(2)
C47 0.0302(15) 0.032(2) 0.0307(16) -0.0104(13) -0.0008(12) -0.0007(13)
C48 0.0343(16) 0.045(2) 0.0314(16) -0.0094(14) 0.0021(13) -0.0005(14)
C49 0.0339(17) 0.065(3) 0.0372(18) -0.0166(17) 0.0048(14) 0.0036(17)
C50 0.0351(18) 0.069(3) 0.052(2) -0.030(2) -0.0019(16) 0.0101(18)
C51 0.045(2) 0.033(2) 0.069(2) -0.0214(18) -0.0123(18) 0.0095(16)
C52 0.0373(17) 0.031(2) 0.056(2) -0.0155(16) -0.0031(15) -0.0017(15)
F1 0.0309(18) 0.0351(19) 0.0212(15) -0.0002(11) 0.0039(11) -0.002(2)

loop_
_atom_type_symbol
_atom_type_description
_atom_type_scat_dispersion_real
_atom_type_scat_dispersion_imag
_atom_type_scat_source
C C 0.0033 0.0016 'International Tables Vol C Tables 4.2.6.8 and 6.1.1.4'
H H 0.0000 0.0000 'International Tables Vol C Tables 4.2.6.8 and 6.1.1.4'
N N 0.0061 0.0033 'International Tables Vol C Tables 4.2.6.8 and 6.1.1.4'
O O 0.0106 0.0060 'International Tables Vol C Tables 4.2.6.8 and 6.1.1.4'
P P 0.1023 0.0942 'International Tables Vol C Tables 4.2.6.8 and 6.1.1.4'
Ru Ru -1.2594 0.8363 'International Tables Vol C Tables 4.2.6.8 and 6.1.1.4'
F F 0.0171 0.0103 'International Tables Vol C Tables 4.2.6.8 and 6.1.1.4'

loop_
_geom_angle_atom_site_label_1
_geom_angle_atom_site_label_2
_geom_angle_atom_site_label_3
_geom_angle
H1 Ru1 C1 88.2(11)
H1 Ru1 F1A 95.9(12)
C1 Ru1 F1A 8.3(9)
H1 Ru1 C1A 82.2(13)
C1 Ru1 C1A 170.0(10)
F1A Ru1 C1A 178.1(9)
H1 Ru1 F1 89.7(10)
C1 Ru1 F1 176.9(4)
F1A Ru1 F1 174.4(7)
C1A Ru1 F1 7.4(9)
H1 Ru1 C2 174.9(10)
C1 Ru1 C2 96.4(4)
F1A Ru1 C2 88.5(6)
C1A Ru1 C2 93.3(8)
F1 Ru1 C2 85.87(15)
H1 Ru1 P3 83.4(11)
C1 Ru1 P3 96.0(3)
F1A Ru1 P3 99.7(8)
C1A Ru1 P3 80.3(17)
F1 Ru1 P3 81.6(2)
C2 Ru1 P3 98.35(8)
H1 Ru1 P2 78.9(11)
C1 Ru1 P2 86.9(3)
F1A Ru1 P2 85.6(8)
C1A Ru1 P2 93.9(17)
F1 Ru1 P2 94.8(2)
C2 Ru1 P2 99.03(8)
P3 Ru1 P2 161.94(3)
C29 P2 C23 101.00(13)
C29 P2 C17 101.17(14)
C23 P2 C17 102.40(14)
C29 P2 Ru1 113.84(11)
C23 P2 Ru1 117.04(10)
C17 P2 Ru1 118.74(10)
C41 P3 C47 101.64(14)
C41 P3 C35 103.27(13)
C47 P3 C35 100.65(13)
C41 P3 Ru1 117.77(10)
C47 P3 Ru1 117.93(10)
C35 P3 Ru1 113.15(11)
O1A C1A Ru1 177(4)
O1 C1 Ru1 178.7(9)
C2 N1 C3 111.7(2)
C2 N1 C5 126.4(2)
C3 N1 C5 121.9(2)
C2 N2 C4 111.5(2)
C2 N2 C11 126.9(2)
C4 N2 C11 121.6(2)
N2 C2 N1 102.8(2)
N2 C2 Ru1 128.17(19)
N1 C2 Ru1 129.0(2)
C4 C3 N1 106.7(3)
C3 C4 N2 107.3(3)
N1 C5 C6 111.3(2)
N1 C5 C10 112.3(3)
C6 C5 C10 110.0(3)
C7 C6 C5 110.0(3)
C6 C7 C8 110.4(3)
C9 C8 C7 110.3(3)
C8 C9 C10 111.8(3)
C5 C10 C9 110.4(3)
N2 C11 C16 111.7(3)
N2 C11 C12 111.1(2)
C16 C11 C12 111.0(3)
C11 C12 C13 109.1(3)
C14 C13 C12 110.5(3)
C13 C14 C15 111.8(3)
C14 C15 C16 112.0(3)
C11 C16 C15 109.1(3)
C18 C17 C22 118.5(3)
C18 C17 P2 124.0(2)
C22 C17 P2 117.5(2)
C17 C18 C19 120.4(3)
C20 C19 C18 120.4(4)
C19 C20 C21 119.8(3)
C20 C21 C22 120.0(3)
C21 C22 C17 120.8(3)
C28 C23 C24 119.2(3)
C28 C23 P2 121.9(2)
C24 C23 P2 118.9(2)
C25 C24 C23 119.9(3)
C26 C25 C24 120.6(3)
C25 C26 C27 120.1(3)
C26 C27 C28 119.5(3)
C23 C28 C27 120.6(3)
C30 C29 C34 117.4(3)
C30 C29 P2 123.1(2)
C34 C29 P2 119.4(2)
C29 C30 C31 120.9(3)
C32 C31 C30 120.2(3)
C33 C32 C31 120.0(3)
C32 C33 C34 120.3(4)
C29 C34 C33 121.3(3)
C40 C35 C36 118.4(3)
C40 C35 P3 122.0(2)
C36 C35 P3 119.6(2)
C37 C36 C35 120.9(3)
C36 C37 C38 120.2(4)
C39 C38 C37 119.4(3)
C38 C39 C40 120.6(3)
C39 C40 C35 120.5(3)
C42 C41 C46 116.9(3)
C42 C41 P3 123.7(2)
C46 C41 P3 119.3(2)
C43 C42 C41 121.5(3)
C44 C43 C42 120.3(3)
C45 C44 C43 119.3(3)
C44 C45 C46 120.4(3)
C45 C46 C41 121.6(3)
C52 C47 C48 118.6(3)
C52 C47 P3 125.2(2)
C48 C47 P3 116.2(3)
C49 C48 C47 121.1(3)
C50 C49 C48 119.5(3)
C51 C50 C49 120.7(3)
C50 C51 C52 120.2(4)
C47 C52 C51 119.9(3)

loop_
_geom_bond_atom_site_label_1
_geom_bond_atom_site_label_2
_geom_bond_distance
Ru1 H1 1.588(10)
Ru1 C1 1.851(5)
Ru1 F1A 1.863(12)
Ru1 C1A 1.930(8)
Ru1 F1 2.021(2)
Ru1 C2 2.192(3)
Ru1 P3 2.3497(8)
Ru1 P2 2.3534(8)
P2 C29 1.834(3)
P2 C23 1.836(3)
P2 C17 1.840(3)
P3 C41 1.825(3)
P3 C47 1.837(3)
P3 C35 1.838(3)
C1A O1A 1.205(8)
C1 O1 1.194(6)
N1 C2 1.372(4)
N1 C3 1.384(4)
N1 C5 1.471(4)
N2 C2 1.370(4)
N2 C4 1.382(4)
N2 C11 1.475(4)
C3 C4 1.334(4)
C5 C6 1.520(4)
C5 C10 1.522(4)
C6 C7 1.517(4)
C7 C8 1.526(5)
C8 C9 1.525(5)
C9 C10 1.535(5)
C11 C16 1.517(4)
C11 C12 1.519(4)
C12 C13 1.524(4)
C13 C14 1.513(6)
C14 C15 1.516(6)
C15 C16 1.537(5)
C17 C18 1.390(5)
C17 C22 1.396(4)
C18 C19 1.391(5)
C19 C20 1.378(5)
C20 C21 1.383(6)
C21 C22 1.385(4)
C23 C28 1.380(4)
C23 C24 1.391(4)
C24 C25 1.383(5)
C25 C26 1.374(6)
C26 C27 1.378(5)
C27 C28 1.395(5)
C29 C30 1.387(4)
C29 C34 1.390(5)
C30 C31 1.397(5)
C31 C32 1.369(5)
C32 C33 1.359(5)
C33 C34 1.391(5)
C35 C40 1.392(4)
C35 C36 1.392(5)
C36 C37 1.386(4)
C37 C38 1.388(5)
C38 C39 1.377(5)
C39 C40 1.391(4)
C41 C42 1.384(4)
C41 C46 1.387(4)
C42 C43 1.383(5)
C43 C44 1.370(5)
C44 C45 1.363(5)
C45 C46 1.384(5)
C47 C52 1.384(5)
C47 C48 1.400(4)
C48 C49 1.385(4)
C49 C50 1.373(6)
C50 C51 1.370(5)
C51 C52 1.405(5)
